data_4342656
loop_
_publ_author_name
'Rinck, Julia'
'Lan, Yanhua'
'Anson, Christopher E.'
'Powell, Annie K.'

_publ_section_title
;
 [In Process Citation].
;
_journal_issue 7
_journal_name_full 'Inorganic chemistry'
_journal_page_first 3107
_journal_page_last 3117
_journal_paper_doi 10.1021/ic502930p
_journal_volume 54
_journal_year 2015
_chemical_formula_moiety '(C82 H161.1 Cr4 La4 N8.70 O37.1), 2(C H2 Cl2)'
_chemical_formula_sum 'C84 H165.1 Cl4 Cr4 La4 N8.7 O37.1'
_chemical_formula_weight 2796.19
_chemical_name_systematic
; 
 ? 
;
_space_group_IT_number 60
_symmetry_cell_setting orthorhombic
_symmetry_space_group_name_Hall '-P 2n 2ab'
_symmetry_space_group_name_H-M 'P b c n'
_atom_sites_solution_hydrogens geom
_atom_sites_solution_primary direct
_atom_sites_solution_secondary difmap
_audit_creation_method SHELXL-97
_cell_angle_alpha 90.00
_cell_angle_beta 90.00
_cell_angle_gamma 90.00
_cell_formula_units_Z 4
_cell_length_a 13.9970(11)
_cell_length_b 34.249(3)
_cell_length_c 25.491(2)
_cell_measurement_reflns_used 15286
_cell_measurement_temperature 100(2)
_cell_measurement_theta_max 26.87
_cell_measurement_theta_min 2.47
_cell_volume 12220.0(17)
_computing_cell_refinement 'SMART-NT 5.6 (Bruker AXS Inc., 2005)'
_computing_data_collection 'SMART-NT 5.6 (Bruker AXS Inc., 2005)'
_computing_data_reduction 'SAINT+ 6.45 (Bruker AXS Inc., 2003)'
_computing_molecular_graphics 'Diamond 2.1 (Crystal Impact, 1998)'
_computing_publication_material 'SHELXTL 6.14 (BrukerAXS Inc., 2003)'
_computing_structure_refinement 'SHELXTL 6.14 (BrukerAXS Inc., 2003)'
_computing_structure_solution 'SHELXTL 6.14 (BrukerAXS Inc., 2003)'
_diffrn_ambient_temperature 100(2)
_diffrn_detector_area_resol_mean 8.333
_diffrn_measured_fraction_theta_full 0.997
_diffrn_measured_fraction_theta_max 0.997
_diffrn_measurement_device_type 'Bruker SMART Apex'
_diffrn_measurement_method 'CCD area detector'
_diffrn_radiation_monochromator graphite
_diffrn_radiation_source 'rotating anode'
_diffrn_radiation_type MoK\a
_diffrn_radiation_wavelength 0.71073
_diffrn_reflns_av_R_equivalents 0.1036
_diffrn_reflns_av_sigmaI/netI 0.0687
_diffrn_reflns_limit_h_max 17
_diffrn_reflns_limit_h_min -17
_diffrn_reflns_limit_k_max 42
_diffrn_reflns_limit_k_min -42
_diffrn_reflns_limit_l_max 31
_diffrn_reflns_limit_l_min -31
_diffrn_reflns_number 76029
_diffrn_reflns_theta_full 25.00
_diffrn_reflns_theta_max 26.37
_diffrn_reflns_theta_min 2.30
_exptl_absorpt_coefficient_mu 1.868
_exptl_absorpt_correction_T_max 0.730
_exptl_absorpt_correction_T_min 0.567
_exptl_absorpt_correction_type multi-scan
_exptl_absorpt_process_details 'TWINABS 1.05 (Bruker AXS Inc., 2006)'
_exptl_crystal_colour pink
_exptl_crystal_density_diffrn 1.520
_exptl_crystal_density_method 'not measured'
_exptl_crystal_description block
_exptl_crystal_F_000 5675
_exptl_crystal_size_max 0.32
_exptl_crystal_size_mid 0.25
_exptl_crystal_size_min 0.18
_refine_diff_density_max 1.968
_refine_diff_density_min -1.572
_refine_diff_density_rms 0.156
_refine_ls_extinction_method none
_refine_ls_goodness_of_fit_ref 1.216
_refine_ls_hydrogen_treatment constr
_refine_ls_matrix_type full
_refine_ls_number_parameters 611
_refine_ls_number_reflns 12464
_refine_ls_number_restraints 173
_refine_ls_restrained_S_all 1.225
_refine_ls_R_factor_all 0.1224
_refine_ls_R_factor_gt 0.0867
_refine_ls_shift/su_max 0.002
_refine_ls_shift/su_mean 0.000
_refine_ls_structure_factor_coef Fsqd
_refine_ls_weighting_details 'calc w=1/[\s^2^(Fo^2^)+(0.0866P)^2^+89.2275P] where P=(Fo^2^+2Fc^2^)/3'
_refine_ls_weighting_scheme calc
_refine_ls_wR_factor_gt 0.2138
_refine_ls_wR_factor_ref 0.2305
_reflns_number_gt 8959
_reflns_number_total 12464
_reflns_threshold_expression >2sigma(I)
_cod_data_source_file ic502930p_si_002.cif
_cod_data_source_block jr824n
_cod_depositor_comments 'Adding full bibliography for 4342656--4342666.cif.'
_cod_original_formula_sum 'C84 H165.1 Cl4 Cr4 La4 N8.70 O37.1'
_cod_database_code 4342656

loop_
_symmetry_equiv_pos_as_xyz
'x, y, z'
'-x+1/2, -y+1/2, z+1/2'
'-x, y, -z+1/2'
'x+1/2, -y+1/2, -z'
'-x, -y, -z'
'x-1/2, y-1/2, -z-1/2'
'x, -y, z-1/2'
'-x-1/2, y-1/2, z'

loop_
_atom_site_label
_atom_site_type_symbol
_atom_site_fract_x
_atom_site_fract_y
_atom_site_fract_z
_atom_site_U_iso_or_equiv
_atom_site_adp_type
_atom_site_occupancy
_atom_site_symmetry_multiplicity
_atom_site_calc_flag
_atom_site_refinement_flags
_atom_site_disorder_assembly
_atom_site_disorder_group
La1 La 0.5000 0.09477(2) 0.2500 0.0414(2) Uani 1 2 d S . .
La2 La 0.64526(4) 0.188008(15) 0.15595(2) 0.03466(17) Uani 1 1 d . . .
La3 La 0.5000 0.27997(2) 0.2500 0.02651(19) Uani 1 2 d S . .
Cr1A Cr 0.6778(3) 0.08503(17) 0.15515(18) 0.0326(11) Uani 0.55 1 d PU A 1
Cr1B Cr 0.6533(4) 0.0848(2) 0.1416(2) 0.0311(13) Uani 0.45 1 d PU A 2
Cr2 Cr 0.68051(11) 0.28935(4) 0.15504(6) 0.0305(3) Uani 1 1 d . A .
O1A O 0.5607(12) 0.1195(6) 0.1591(7) 0.029(2) Uiso 0.55 1 d P A 1
H1A H 0.5143 0.1152 0.1298 0.035 Uiso 0.55 1 calc PR A 1
N11B N 0.5453(18) 0.1206(8) 0.1533(10) 0.029(2) Uiso 0.45 1 d PD A 2
N12B N 0.4952(17) 0.1117(7) 0.1198(9) 0.072(7) Uiso 0.45 1 d PD A 2
N13B N 0.4350(18) 0.1078(8) 0.0882(10) 0.081(8) Uiso 0.45 1 d PD A 2
O2 O 0.6554(4) 0.25112(17) 0.2118(2) 0.0318(14) Uani 1 1 d . A .
H2 H 0.7082 0.2501 0.2382 0.038 Uiso 1 1 calc R . .
N1A N 0.8087(10) 0.0554(4) 0.1642(5) 0.036(4) Uiso 0.55 1 d PD A 1
C1A C 0.8049(15) 0.0363(7) 0.2172(7) 0.076(7) Uiso 0.55 1 d PD A 1
H1A1 H 0.8338 0.0099 0.2161 0.091 Uiso 0.55 1 calc PR A 1
H1A2 H 0.8386 0.0522 0.2437 0.091 Uiso 0.55 1 calc PR A 1
C2A C 0.6997(15) 0.0341(8) 0.2288(11) 0.059(7) Uiso 0.55 1 d PD A 1
H2A1 H 0.6700 0.0146 0.2052 0.071 Uiso 0.55 1 calc PR A 1
H2A2 H 0.6908 0.0250 0.2654 0.071 Uiso 0.55 1 calc PR A 1
C3A C 0.8858(18) 0.0853(6) 0.1631(10) 0.091(9) Uiso 0.55 1 d PD A 1
H3A1 H 0.9401 0.0769 0.1853 0.109 Uiso 0.55 1 calc PR A 1
H3A2 H 0.9093 0.0891 0.1268 0.109 Uiso 0.55 1 calc PR A 1
C4A C 0.8444(17) 0.1223(6) 0.1835(11) 0.059(6) Uiso 0.55 1 d PD A 1
H4A1 H 0.8849 0.1443 0.1719 0.071 Uiso 0.55 1 calc PR A 1
H4A2 H 0.8462 0.1216 0.2223 0.071 Uiso 0.55 1 calc PR A 1
C5A C 0.8223(15) 0.0251(5) 0.1225(8) 0.064(6) Uiso 0.55 1 d PD A 1
H5A1 H 0.8149 0.0380 0.0879 0.077 Uiso 0.55 1 calc PR A 1
H5A2 H 0.7702 0.0058 0.1257 0.077 Uiso 0.55 1 calc PR A 1
C6A C 0.9168(15) 0.0031(6) 0.1223(9) 0.059(6) Uiso 0.55 1 d PD A 1
H6A1 H 0.9231 -0.0116 0.1556 0.070 Uiso 0.55 1 calc PR A 1
H6A2 H 0.9700 0.0222 0.1206 0.070 Uiso 0.55 1 calc PR A 1
C7A C 0.925(2) -0.0255(9) 0.0757(14) 0.110(11) Uiso 0.55 1 d PDU A 1
H7A1 H 0.9191 -0.0111 0.0423 0.132 Uiso 0.55 1 calc PR A 1
H7A2 H 0.8728 -0.0449 0.0774 0.132 Uiso 0.55 1 calc PR A 1
C8A C 1.0240(19) -0.0469(8) 0.0779(12) 0.086(8) Uiso 0.55 1 d PD A 1
H8A1 H 1.0298 -0.0646 0.0479 0.129 Uiso 0.55 1 calc PR A 1
H8A2 H 1.0286 -0.0619 0.1106 0.129 Uiso 0.55 1 calc PR A 1
H8A3 H 1.0755 -0.0275 0.0767 0.129 Uiso 0.55 1 calc PR A 1
N1B N 0.7817(12) 0.0516(4) 0.1436(6) 0.034(4) Uiso 0.45 1 d PD A 2
C1B C 0.777(3) 0.0305(8) 0.1949(8) 0.101(13) Uiso 0.45 1 d PD A 2
H1B1 H 0.8445 0.0281 0.2066 0.121 Uiso 0.45 1 calc PR A 2
H1B2 H 0.7560 0.0037 0.1862 0.121 Uiso 0.45 1 calc PR A 2
C2B C 0.721(2) 0.0420(10) 0.2436(11) 0.066(9) Uiso 0.45 1 d PD A 2
H2B1 H 0.6881 0.0192 0.2592 0.079 Uiso 0.45 1 calc PR A 2
H2B2 H 0.7630 0.0541 0.2704 0.079 Uiso 0.45 1 calc PR A 2
C3B C 0.8596(16) 0.0813(5) 0.1418(10) 0.055(7) Uiso 0.45 1 d PD A 2
H3B1 H 0.9135 0.0718 0.1634 0.065 Uiso 0.45 1 calc PR A 2
H3B2 H 0.8828 0.0832 0.1051 0.065 Uiso 0.45 1 calc PR A 2
C4B C 0.8343(17) 0.1213(6) 0.1600(11) 0.042(6) Uiso 0.45 1 d PD A 2
H4B1 H 0.8673 0.1259 0.1937 0.050 Uiso 0.45 1 calc PR A 2
H4B2 H 0.8609 0.1402 0.1344 0.050 Uiso 0.45 1 calc PR A 2
C5B C 0.7912(16) 0.0235(6) 0.0985(8) 0.049(6) Uiso 0.45 1 d PD A 2
H5B1 H 0.7746 0.0374 0.0658 0.058 Uiso 0.45 1 calc PR A 2
H5B2 H 0.7436 0.0024 0.1033 0.058 Uiso 0.45 1 calc PR A 2
C6B C 0.8894(19) 0.0048(8) 0.0915(12) 0.070(8) Uiso 0.45 1 d PD A 2
H6B1 H 0.9108 -0.0062 0.1255 0.083 Uiso 0.45 1 calc PR A 2
H6B2 H 0.9359 0.0251 0.0809 0.083 Uiso 0.45 1 calc PR A 2
C7B C 0.888(3) -0.0279(11) 0.0499(18) 0.115(14) Uiso 0.45 1 d PDU A 2
H7B1 H 0.8712 -0.0168 0.0154 0.138 Uiso 0.45 1 calc PR A 2
H7B2 H 0.8396 -0.0476 0.0594 0.138 Uiso 0.45 1 calc PR A 2
C8B C 0.989(2) -0.0480(10) 0.0461(15) 0.086(10) Uiso 0.45 1 d PD A 2
H8B1 H 0.9884 -0.0669 0.0173 0.130 Uiso 0.45 1 calc PR A 2
H8B2 H 1.0026 -0.0616 0.0791 0.130 Uiso 0.45 1 calc PR A 2
H8B3 H 1.0378 -0.0282 0.0396 0.130 Uiso 0.45 1 calc PR A 2
O3 O 0.6528(6) 0.0703(2) 0.2225(3) 0.058(2) Uani 1 1 d . A .
O4 O 0.7450(5) 0.1295(2) 0.1665(3) 0.0489(19) Uani 1 1 d . A .
N2 N 0.6772(5) 0.3255(2) 0.0882(3) 0.0375(19) Uani 1 1 d D . .
C9A C 0.6404(9) 0.3015(3) 0.0446(5) 0.031(3) Uiso 0.68 1 d PD A 1
H9A1 H 0.6709 0.3100 0.0114 0.038 Uiso 0.68 1 calc PR A 1
H9A2 H 0.5707 0.3056 0.0412 0.038 Uiso 0.68 1 calc PR A 1
C9B C 0.6959(16) 0.2991(4) 0.0425(8) 0.038(7) Uiso 0.32 1 d PD A 2
H9B1 H 0.6636 0.3095 0.0109 0.046 Uiso 0.32 1 calc PR A 2
H9B2 H 0.7653 0.2981 0.0353 0.046 Uiso 0.32 1 calc PR A 2
C10 C 0.6602(9) 0.2591(3) 0.0534(4) 0.054(3) Uani 1 1 d D . .
H10A H 0.6181 0.2433 0.0305 0.065 Uiso 1 1 calc R A 1
H10B H 0.7272 0.2533 0.0439 0.065 Uiso 1 1 calc R A 1
O5 O 0.6447(5) 0.24884(17) 0.1055(2) 0.0350(15) Uani 1 1 d . A .
C11A C 0.6147(8) 0.3573(4) 0.1055(5) 0.042(3) Uiso 0.68 1 d PD A 1
H11A H 0.5932 0.3725 0.0746 0.051 Uiso 0.68 1 calc PR A 1
H11B H 0.6508 0.3751 0.1288 0.051 Uiso 0.68 1 calc PR A 1
C11B C 0.5735(11) 0.3400(7) 0.0823(7) 0.033(6) Uiso 0.32 1 d PD A 2
H11C H 0.5730 0.3662 0.0661 0.039 Uiso 0.32 1 calc PR A 2
H11D H 0.5374 0.3220 0.0593 0.039 Uiso 0.32 1 calc PR A 2
C12 C 0.5285(7) 0.3416(3) 0.1345(4) 0.042(2) Uani 1 1 d D . .
H12A H 0.5026 0.3624 0.1575 0.050 Uiso 1 1 calc R A 1
H12B H 0.4783 0.3347 0.1087 0.050 Uiso 1 1 calc R A 1
O6 O 0.5501(5) 0.30819(17) 0.1655(2) 0.0312(14) Uani 1 1 d . A .
C13A C 0.7771(8) 0.3403(4) 0.0758(5) 0.040(3) Uiso 0.68 1 d PD A 1
H13A H 0.8167 0.3176 0.0655 0.048 Uiso 0.68 1 calc PR A 1
H13B H 0.8047 0.3511 0.1085 0.048 Uiso 0.68 1 calc PR A 1
C14A C 0.7863(10) 0.3718(4) 0.0325(5) 0.038(3) Uiso 0.68 1 d PD A 1
H14A H 0.7470 0.3640 0.0019 0.045 Uiso 0.68 1 calc PR A 1
H14B H 0.7613 0.3969 0.0458 0.045 Uiso 0.68 1 calc PR A 1
C15A C 0.8907(11) 0.3773(5) 0.0147(6) 0.049(4) Uiso 0.68 1 d PD A 1
H15A H 0.9294 0.3868 0.0446 0.059 Uiso 0.68 1 calc PR A 1
H15B H 0.9172 0.3519 0.0034 0.059 Uiso 0.68 1 calc PR A 1
C16A C 0.8976(14) 0.4067(5) -0.0308(7) 0.067(5) Uiso 0.68 1 d PD A 1
H16A H 0.9644 0.4094 -0.0416 0.100 Uiso 0.68 1 calc PR A 1
H16B H 0.8732 0.4321 -0.0192 0.100 Uiso 0.68 1 calc PR A 1
H16C H 0.8594 0.3973 -0.0604 0.100 Uiso 0.68 1 calc PR A 1
C13B C 0.7413(15) 0.3602(5) 0.0868(9) 0.042(7) Uiso 0.32 1 d PD A 2
H13C H 0.8076 0.3515 0.0934 0.051 Uiso 0.32 1 calc PR A 2
H13D H 0.7231 0.3781 0.1157 0.051 Uiso 0.32 1 calc PR A 2
C14B C 0.739(2) 0.3834(7) 0.0346(9) 0.031(6) Uiso 0.32 1 d PD A 2
H14C H 0.7699 0.3679 0.0065 0.037 Uiso 0.32 1 calc PR A 2
H14D H 0.6724 0.3886 0.0243 0.037 Uiso 0.32 1 calc PR A 2
C15B C 0.793(3) 0.4224(8) 0.0419(12) 0.059(10) Uiso 0.32 1 d PD A 2
H15C H 0.7671 0.4364 0.0726 0.071 Uiso 0.32 1 calc PR A 2
H15D H 0.8617 0.4169 0.0488 0.071 Uiso 0.32 1 calc PR A 2
C16B C 0.784(3) 0.4484(11) -0.0072(15) 0.081(13) Uiso 0.32 1 d PD A 2
H16D H 0.8213 0.4724 -0.0020 0.122 Uiso 0.32 1 calc PR A 2
H16E H 0.7171 0.4550 -0.0130 0.122 Uiso 0.32 1 calc PR A 2
H16F H 0.8092 0.4344 -0.0378 0.122 Uiso 0.32 1 calc PR A 2
O7 O 0.5907(6) 0.0388(2) 0.1274(3) 0.066(3) Uani 1 1 d . . .
O8 O 0.4683(6) 0.0419(2) 0.1841(3) 0.060(2) Uani 1 1 d . A .
C17 C 0.5124(10) 0.0260(3) 0.1473(5) 0.060(4) Uani 1 1 d . A .
C18 C 0.4729(11) -0.0118(3) 0.1245(5) 0.064(4) Uani 1 1 d . . .
C19 C 0.4965(12) -0.0141(4) 0.0682(5) 0.087(5) Uani 1 1 d . A .
H19A H 0.4672 0.0079 0.0496 0.130 Uiso 1 1 calc R . .
H19B H 0.4721 -0.0387 0.0537 0.130 Uiso 1 1 calc R . .
H19C H 0.5660 -0.0132 0.0637 0.130 Uiso 1 1 calc R . .
C20 C 0.514(2) -0.0445(4) 0.1534(7) 0.150(11) Uani 1 1 d . A .
H20A H 0.4968 -0.0422 0.1906 0.225 Uiso 1 1 calc R . .
H20B H 0.5833 -0.0443 0.1496 0.225 Uiso 1 1 calc R . .
H20C H 0.4882 -0.0690 0.1394 0.225 Uiso 1 1 calc R . .
C21 C 0.3655(16) -0.0141(7) 0.1321(9) 0.164(12) Uani 1 1 d . A .
H21A H 0.3347 0.0073 0.1130 0.245 Uiso 1 1 calc R . .
H21B H 0.3505 -0.0120 0.1695 0.245 Uiso 1 1 calc R . .
H21C H 0.3420 -0.0391 0.1186 0.245 Uiso 1 1 calc R . .
O9 O 0.6875(6) 0.0952(2) 0.0736(3) 0.063(2) Uani 1 1 d . . .
O10 O 0.6724(6) 0.1604(2) 0.0674(3) 0.054(2) Uani 1 1 d . A .
C22 C 0.6911(9) 0.1275(3) 0.0483(5) 0.057(3) Uani 1 1 d . A .
C23 C 0.7292(9) 0.1261(3) -0.0083(5) 0.056(3) Uani 1 1 d . . .
C24 C 0.8234(12) 0.1454(6) -0.0090(6) 0.109(7) Uani 1 1 d . A .
H24A H 0.8492 0.1449 -0.0447 0.164 Uiso 1 1 calc R . .
H24B H 0.8671 0.1315 0.0146 0.164 Uiso 1 1 calc R . .
H24C H 0.8166 0.1725 0.0027 0.164 Uiso 1 1 calc R . .
C25 C 0.6669(17) 0.1503(8) -0.0425(7) 0.163(12) Uani 1 1 d . A .
H25A H 0.6912 0.1496 -0.0786 0.244 Uiso 1 1 calc R . .
H25B H 0.6668 0.1773 -0.0298 0.244 Uiso 1 1 calc R . .
H25C H 0.6016 0.1399 -0.0418 0.244 Uiso 1 1 calc R . .
C26 C 0.7397(14) 0.0846(4) -0.0271(6) 0.100(6) Uani 1 1 d . A .
H26A H 0.7642 0.0846 -0.0632 0.150 Uiso 1 1 calc R . .
H26B H 0.6773 0.0717 -0.0263 0.150 Uiso 1 1 calc R . .
H26C H 0.7843 0.0706 -0.0043 0.150 Uiso 1 1 calc R . .
O11 O 0.8168(5) 0.2759(2) 0.1451(3) 0.0460(18) Uani 1 1 d . . .
O12 O 0.8161(6) 0.2112(2) 0.1507(4) 0.062(2) Uani 1 1 d . A .
C27 C 0.8563(8) 0.2431(4) 0.1429(5) 0.059(3) Uani 1 1 d . A .
C28 C 0.9634(8) 0.2420(3) 0.1314(5) 0.073(4) Uani 1 1 d D . .
C29A C 1.0147(18) 0.2093(6) 0.1619(9) 0.043(6) Uiso 0.40 1 d PD A 1
H29A H 0.9963 0.2105 0.1990 0.064 Uiso 0.40 1 calc PR A 1
H29B H 1.0840 0.2127 0.1588 0.064 Uiso 0.40 1 calc PR A 1
H29C H 0.9965 0.1839 0.1474 0.064 Uiso 0.40 1 calc PR A 1
C30A C 0.991(3) 0.2421(9) 0.0755(7) 0.086(11) Uiso 0.40 1 d PD A 1
H30A H 1.0610 0.2410 0.0726 0.129 Uiso 0.40 1 calc PR A 1
H30B H 0.9678 0.2660 0.0587 0.129 Uiso 0.40 1 calc PR A 1
H30C H 0.9632 0.2193 0.0580 0.129 Uiso 0.40 1 calc PR A 1
C31A C 0.996(3) 0.2808(6) 0.1576(12) 0.104(14) Uiso 0.40 1 d PD A 1
H31A H 0.9765 0.2808 0.1946 0.156 Uiso 0.40 1 calc PR A 1
H31B H 0.9652 0.3029 0.1396 0.156 Uiso 0.40 1 calc PR A 1
H31C H 1.0651 0.2833 0.1551 0.156 Uiso 0.40 1 calc PR A 1
C29B C 0.9742(15) 0.2113(5) 0.0857(7) 0.062(5) Uiso 0.60 1 d PD A 2
H29D H 0.9368 0.2199 0.0553 0.093 Uiso 0.60 1 calc PR A 2
H29E H 0.9509 0.1859 0.0976 0.093 Uiso 0.60 1 calc PR A 2
H29F H 1.0416 0.2092 0.0758 0.093 Uiso 0.60 1 calc PR A 2
C30B C 0.9995(18) 0.2800(5) 0.1084(8) 0.086(8) Uiso 0.60 1 d PD A 2
H30D H 0.9582 0.2878 0.0791 0.129 Uiso 0.60 1 calc PR A 2
H30E H 1.0650 0.2764 0.0956 0.129 Uiso 0.60 1 calc PR A 2
H30F H 0.9986 0.3003 0.1354 0.129 Uiso 0.60 1 calc PR A 2
C31B C 1.0202(14) 0.2279(5) 0.1769(6) 0.057(5) Uiso 0.60 1 d PD A 2
H31D H 0.9929 0.2033 0.1899 0.085 Uiso 0.60 1 calc PR A 2
H31E H 1.0186 0.2475 0.2049 0.085 Uiso 0.60 1 calc PR A 2
H31F H 1.0864 0.2235 0.1660 0.085 Uiso 0.60 1 calc PR A 2
O13 O 0.7277(5) 0.3318(2) 0.2014(2) 0.0406(16) Uani 1 1 d . . .
O14 O 0.6254(5) 0.33074(19) 0.2686(2) 0.0376(16) Uani 1 1 d . A .
C32 C 0.6949(8) 0.3440(3) 0.2436(4) 0.041(2) Uani 1 1 d . A .
C33 C 0.7533(10) 0.3788(3) 0.2686(4) 0.085(5) Uani 1 1 d D . .
C34A C 0.731(2) 0.4147(7) 0.2337(9) 0.074(8) Uiso 0.50 1 d PD A 1
H34A H 0.7449 0.4084 0.1970 0.112 Uiso 0.50 1 calc PR A 1
H34B H 0.7710 0.4368 0.2447 0.112 Uiso 0.50 1 calc PR A 1
H34C H 0.6636 0.4217 0.2373 0.112 Uiso 0.50 1 calc PR A 1
C35A C 0.862(2) 0.3708(15) 0.2638(15) 0.23(3) Uiso 0.50 1 d PD A 1
H35A H 0.8779 0.3648 0.2272 0.341 Uiso 0.50 1 calc PR A 1
H35B H 0.8794 0.3485 0.2860 0.341 Uiso 0.50 1 calc PR A 1
H35C H 0.8978 0.3939 0.2751 0.341 Uiso 0.50 1 calc PR A 1
C36A C 0.729(2) 0.3869(8) 0.3256(7) 0.072(8) Uiso 0.50 1 d PD A 1
H36A H 0.7662 0.4091 0.3382 0.108 Uiso 0.50 1 calc PR A 1
H36B H 0.7433 0.3638 0.3468 0.108 Uiso 0.50 1 calc PR A 1
H36C H 0.6604 0.3930 0.3285 0.108 Uiso 0.50 1 calc PR A 1
C34B C 0.7857(17) 0.4085(6) 0.2279(8) 0.059(6) Uiso 0.50 1 d PD A 2
H34D H 0.8199 0.4298 0.2453 0.088 Uiso 0.50 1 calc PR A 2
H34E H 0.7298 0.4190 0.2095 0.088 Uiso 0.50 1 calc PR A 2
H34F H 0.8282 0.3958 0.2025 0.088 Uiso 0.50 1 calc PR A 2
C35B C 0.8430(17) 0.3591(8) 0.2926(10) 0.081(9) Uiso 0.50 1 d PD A 2
H35D H 0.8837 0.3790 0.3088 0.122 Uiso 0.50 1 calc PR A 2
H35E H 0.8787 0.3456 0.2649 0.122 Uiso 0.50 1 calc PR A 2
H35F H 0.8232 0.3401 0.3193 0.122 Uiso 0.50 1 calc PR A 2
C36B C 0.6959(17) 0.3984(7) 0.3127(8) 0.060(7) Uiso 0.50 1 d PD A 2
H36D H 0.7329 0.4201 0.3273 0.090 Uiso 0.50 1 calc PR A 2
H36E H 0.6828 0.3793 0.3404 0.090 Uiso 0.50 1 calc PR A 2
H36F H 0.6355 0.4083 0.2986 0.090 Uiso 0.50 1 calc PR A 2
O15 O 0.4818(6) 0.1911(2) 0.1141(4) 0.064(2) Uani 1 1 d . A .
O16 O 0.4608(6) 0.2290(2) 0.1818(3) 0.060(2) Uani 1 1 d . A .
C37 C 0.4340(8) 0.2167(3) 0.1386(4) 0.043(2) Uani 1 1 d . . .
C38 C 0.3469(7) 0.2321(3) 0.1092(4) 0.041(2) Uani 1 1 d . A .
C39 C 0.2805(8) 0.1984(3) 0.0968(5) 0.054(3) Uani 1 1 d . . .
H39A H 0.3144 0.1791 0.0754 0.081 Uiso 1 1 calc R A .
H39B H 0.2249 0.2081 0.0774 0.081 Uiso 1 1 calc R . .
H39C H 0.2592 0.1862 0.1296 0.081 Uiso 1 1 calc R . .
C40 C 0.3853(11) 0.2500(5) 0.0584(5) 0.084(5) Uani 1 1 d . . .
H40A H 0.4279 0.2718 0.0669 0.126 Uiso 1 1 calc R A .
H40B H 0.3318 0.2595 0.0371 0.126 Uiso 1 1 calc R . .
H40C H 0.4208 0.2301 0.0387 0.126 Uiso 1 1 calc R . .
C41 C 0.2952(10) 0.2628(4) 0.1412(6) 0.079(4) Uani 1 1 d . . .
H41A H 0.3388 0.2845 0.1487 0.118 Uiso 1 1 calc R A .
H41B H 0.2732 0.2513 0.1742 0.118 Uiso 1 1 calc R . .
H41C H 0.2402 0.2725 0.1213 0.118 Uiso 1 1 calc R . .
N3 N 0.6705(6) 0.1533(3) 0.2781(4) 0.046(2) Uani 1 1 d . . .
O17 O 0.6004(5) 0.15966(18) 0.2478(3) 0.0372(15) Uani 1 1 d . A .
O18 O 0.6632(6) 0.1259(3) 0.3104(3) 0.061(2) Uani 1 1 d . A .
O19 O 0.7434(6) 0.1733(3) 0.2739(4) 0.065(2) Uani 1 1 d . A .
Cl1 Cl 0.9217(7) 0.1175(3) 0.4268(4) 0.210(4) Uiso 1 1 d . . .
Cl2 Cl 0.8490(13) 0.0565(6) 0.3649(8) 0.398(10) Uiso 1 1 d . . .
C51 C 0.8456(18) 0.1067(7) 0.3773(10) 0.149(9) Uiso 1 1 d . . .
H51A H 0.8641 0.1212 0.3453 0.179 Uiso 1 1 calc R . .
H51B H 0.7799 0.1146 0.3870 0.179 Uiso 1 1 calc R . .

loop_
_atom_site_aniso_label
_atom_site_aniso_U_11
_atom_site_aniso_U_22
_atom_site_aniso_U_33
_atom_site_aniso_U_23
_atom_site_aniso_U_13
_atom_site_aniso_U_12
La1 0.0487(5) 0.0269(4) 0.0486(5) 0.000 0.0256(4) 0.000
La2 0.0385(3) 0.0259(3) 0.0397(3) 0.0012(2) 0.0185(2) 0.0022(2)
La3 0.0325(4) 0.0268(4) 0.0202(3) 0.000 0.0013(3) 0.000
Cr1A 0.037(2) 0.0272(16) 0.034(2) 0.0009(17) 0.0166(17) 0.0060(17)
Cr1B 0.031(2) 0.0292(19) 0.033(2) -0.0021(18) 0.0022(17) 0.0026(17)
Cr2 0.0365(8) 0.0286(8) 0.0266(7) 0.0028(6) 0.0054(6) -0.0052(6)
O2 0.035(4) 0.029(3) 0.032(3) 0.006(3) 0.002(3) -0.004(3)
O3 0.071(5) 0.032(4) 0.072(5) 0.012(4) 0.041(4) 0.017(4)
O4 0.036(4) 0.034(4) 0.077(5) 0.003(4) 0.029(4) 0.008(3)
N2 0.054(5) 0.030(4) 0.028(4) 0.001(3) 0.007(4) -0.006(4)
C10 0.085(9) 0.043(6) 0.035(6) -0.002(5) 0.020(6) -0.018(6)
O5 0.051(4) 0.024(3) 0.030(3) -0.002(3) 0.013(3) 0.000(3)
C12 0.056(7) 0.041(6) 0.028(5) 0.012(4) 0.011(4) 0.003(5)
O6 0.043(4) 0.030(3) 0.020(3) 0.001(2) 0.003(3) 0.005(3)
O7 0.086(6) 0.030(4) 0.081(6) -0.013(4) 0.053(5) -0.009(4)
O8 0.078(6) 0.036(4) 0.066(5) -0.013(4) 0.034(4) -0.017(4)
C17 0.104(10) 0.026(5) 0.052(7) 0.001(5) 0.034(7) -0.005(6)
C18 0.103(11) 0.040(7) 0.050(7) -0.001(5) 0.025(7) -0.017(6)
C19 0.126(14) 0.076(10) 0.058(8) -0.002(7) 0.031(9) -0.024(9)
C20 0.32(3) 0.040(9) 0.095(13) 0.016(9) -0.044(17) -0.036(14)
C21 0.17(2) 0.16(2) 0.16(2) -0.108(18) 0.085(18) -0.096(18)
O9 0.090(6) 0.033(4) 0.068(5) -0.009(4) 0.051(5) -0.005(4)
O10 0.077(5) 0.028(4) 0.056(5) -0.005(3) 0.038(4) 0.002(3)
C22 0.063(8) 0.045(7) 0.062(8) -0.013(6) 0.031(6) -0.008(5)
C23 0.066(8) 0.050(7) 0.051(7) -0.015(6) 0.019(6) -0.001(6)
C24 0.115(14) 0.149(16) 0.064(9) -0.006(10) 0.052(9) -0.053(12)
C25 0.18(2) 0.25(3) 0.059(10) 0.000(15) 0.022(12) 0.11(2)
C26 0.163(17) 0.076(10) 0.060(9) -0.029(8) 0.056(10) -0.008(10)
O11 0.038(4) 0.047(5) 0.053(4) 0.012(4) 0.007(3) -0.011(3)
O12 0.047(5) 0.049(5) 0.090(6) 0.020(4) 0.030(4) 0.004(4)
C27 0.042(7) 0.062(8) 0.073(8) 0.016(6) 0.030(6) -0.004(6)
C28 0.039(7) 0.086(10) 0.096(10) 0.019(8) 0.030(7) 0.001(6)
O13 0.052(4) 0.042(4) 0.027(3) -0.001(3) -0.001(3) -0.021(3)
O14 0.058(4) 0.034(4) 0.021(3) -0.003(3) 0.000(3) -0.017(3)
C32 0.054(6) 0.041(6) 0.029(5) 0.001(4) -0.007(4) -0.026(5)
C33 0.142(14) 0.077(10) 0.037(6) -0.018(6) 0.016(7) -0.080(10)
O15 0.056(5) 0.046(5) 0.091(7) 0.010(5) 0.010(5) 0.010(4)
O16 0.081(6) 0.059(5) 0.040(4) 0.013(4) -0.021(4) -0.038(4)
C37 0.044(6) 0.047(6) 0.036(5) 0.003(5) -0.003(4) -0.017(5)
C38 0.041(6) 0.047(6) 0.035(5) -0.003(5) -0.013(4) -0.003(5)
C39 0.043(6) 0.068(8) 0.051(7) -0.023(6) -0.004(5) -0.011(5)
C40 0.075(10) 0.115(13) 0.063(8) 0.036(9) -0.023(7) -0.025(9)
C41 0.061(9) 0.061(9) 0.115(12) -0.030(8) -0.005(8) 0.020(7)
N3 0.038(5) 0.044(5) 0.057(6) 0.005(5) 0.012(4) 0.002(4)
O17 0.040(4) 0.032(4) 0.040(4) 0.002(3) 0.007(3) 0.005(3)
O18 0.049(5) 0.067(6) 0.068(5) 0.023(5) 0.009(4) 0.010(4)
O19 0.046(5) 0.063(5) 0.085(6) -0.010(5) 0.016(4) -0.014(4)

loop_
_atom_type_symbol
_atom_type_description
_atom_type_scat_dispersion_real
_atom_type_scat_dispersion_imag
_atom_type_scat_source
C C 0.0033 0.0016 'International Tables Vol C Tables 4.2.6.8 and 6.1.1.4'
H H 0.0000 0.0000 'International Tables Vol C Tables 4.2.6.8 and 6.1.1.4'
N N 0.0061 0.0033 'International Tables Vol C Tables 4.2.6.8 and 6.1.1.4'
O O 0.0106 0.0060 'International Tables Vol C Tables 4.2.6.8 and 6.1.1.4'
Cr Cr 0.3209 0.6236 'International Tables Vol C Tables 4.2.6.8 and 6.1.1.4'
La La -0.2871 2.4523 'International Tables Vol C Tables 4.2.6.8 and 6.1.1.4'
Cl Cl 0.1484 0.1585 'International Tables Vol C Tables 4.2.6.8 and 6.1.1.4'

loop_
_geom_angle_atom_site_label_1
_geom_angle_atom_site_label_2
_geom_angle_atom_site_label_3
_geom_angle
_geom_angle_site_symmetry_1
_geom_angle_site_symmetry_3
O3 La1 O3 139.1(3) 3_655 .
O3 La1 O8 73.1(3) 3_655 3_655
O3 La1 O8 77.7(2) . 3_655
O3 La1 O8 77.7(2) 3_655 .
O3 La1 O8 73.1(3) . .
O8 La1 O8 87.6(4) 3_655 .
O3 La1 O1A 64.2(4) 3_655 3_655
O3 La1 O1A 131.5(4) . 3_655
O8 La1 O1A 72.4(4) 3_655 3_655
O8 La1 O1A 140.5(4) . 3_655
O3 La1 O1A 131.5(4) 3_655 .
O3 La1 O1A 64.2(4) . .
O8 La1 O1A 140.5(4) 3_655 .
O8 La1 O1A 72.4(4) . .
O1A La1 O1A 142.1(8) 3_655 .
O3 La1 O17 79.2(2) 3_655 3_655
O3 La1 O17 141.0(2) . 3_655
O8 La1 O17 133.6(2) 3_655 3_655
O8 La1 O17 122.0(3) . 3_655
O1A La1 O17 62.1(4) 3_655 3_655
O1A La1 O17 85.3(4) . 3_655
O3 La1 O17 141.0(2) 3_655 .
O3 La1 O17 79.2(2) . .
O8 La1 O17 122.0(3) 3_655 .
O8 La1 O17 133.6(2) . .
O1A La1 O17 85.3(4) 3_655 .
O1A La1 O17 62.1(4) . .
O17 La1 O17 64.7(3) 3_655 .
O3 La1 N11B 68.8(6) 3_655 3_655
O3 La1 N11B 126.3(5) . 3_655
O8 La1 N11B 70.5(6) 3_655 3_655
O8 La1 N11B 143.9(6) . 3_655
O1A La1 N11B 141.5(4) . 3_655
O17 La1 N11B 65.0(6) 3_655 3_655
O17 La1 N11B 82.4(6) . 3_655
O3 La1 N11B 126.3(5) 3_655 .
O3 La1 N11B 68.8(6) . .
O8 La1 N11B 143.9(6) 3_655 .
O8 La1 N11B 70.5(6) . .
O1A La1 N11B 141.5(4) 3_655 .
O17 La1 N11B 82.4(6) 3_655 .
O17 La1 N11B 65.0(6) . .
N11B La1 N11B 141.7(12) 3_655 .
O3 La1 O18 131.5(3) 3_655 .
O3 La1 O18 65.8(3) . .
O8 La1 O18 77.0(3) 3_655 .
O8 La1 O18 138.3(3) . .
O1A La1 O18 70.8(4) 3_655 .
O1A La1 O18 95.4(4) . .
O17 La1 O18 95.6(2) 3_655 .
O17 La1 O18 45.0(2) . .
N11B La1 O18 65.6(6) 3_655 .
N11B La1 O18 100.1(5) . .
O3 La1 O18 65.8(3) 3_655 3_655
O3 La1 O18 131.5(3) . 3_655
O8 La1 O18 138.3(3) 3_655 3_655
O8 La1 O18 77.0(3) . 3_655
O1A La1 O18 95.4(4) 3_655 3_655
O1A La1 O18 70.8(4) . 3_655
O17 La1 O18 45.0(2) 3_655 3_655
O17 La1 O18 95.6(2) . 3_655
N11B La1 O18 100.1(5) 3_655 3_655
N11B La1 O18 65.6(6) . 3_655
O18 La1 O18 137.6(3) . 3_655
O5 La2 O4 138.8(2) . .
O5 La2 O10 81.2(2) . .
O4 La2 O10 72.6(3) . .
O5 La2 O12 73.0(2) . .
O4 La2 O12 73.9(2) . .
O10 La2 O12 85.8(3) . .
O5 La2 O15 74.9(2) . .
O4 La2 O15 126.5(3) . .
O10 La2 O15 76.7(3) . .
O12 La2 O15 145.4(3) . .
O5 La2 O2 65.11(19) . .
O4 La2 O2 126.1(2) . .
O10 La2 O2 144.1(2) . .
O12 La2 O2 73.5(2) . .
O15 La2 O2 104.3(2) . .
O5 La2 O17 141.86(19) . .
O4 La2 O17 74.7(2) . .
O10 La2 O17 135.4(2) . .
O12 La2 O17 113.1(3) . .
O15 La2 O17 100.2(3) . .
O2 La2 O17 80.24(19) . .
O5 La2 O1A 140.7(4) . .
O4 La2 O1A 61.6(4) . .
O10 La2 O1A 75.9(4) . .
O12 La2 O1A 135.1(4) . .
O15 La2 O1A 69.0(4) . .
O2 La2 O1A 138.8(4) . .
O17 La2 O1A 62.1(4) . .
O5 La2 N11B 135.5(5) . .
O4 La2 N11B 66.4(6) . .
O10 La2 N11B 74.4(6) . .
O12 La2 N11B 139.3(6) . .
O15 La2 N11B 63.6(5) . .
O2 La2 N11B 139.0(6) . .
O17 La2 N11B 65.2(6) . .
O5 La2 O16 73.5(2) . .
O4 La2 O16 147.5(2) . .
O10 La2 O16 120.6(2) . .
O12 La2 O16 132.6(2) . .
O15 La2 O16 45.3(2) . .
O2 La2 O16 62.45(19) . .
O17 La2 O16 76.78(19) . .
O1A La2 O16 91.4(4) . .
N11B La2 O16 87.7(6) . .
O6 La3 O6 133.8(3) 3_655 .
O6 La3 O14 72.3(2) 3_655 3_655
O6 La3 O14 76.3(2) . 3_655
O6 La3 O14 76.3(2) 3_655 .
O6 La3 O14 72.3(2) . .
O14 La3 O14 92.6(3) 3_655 .
O6 La3 O16 74.4(2) 3_655 3_655
O6 La3 O16 144.3(2) . 3_655
O14 La3 O16 139.4(2) 3_655 3_655
O14 La3 O16 101.3(2) . 3_655
O6 La3 O16 144.3(2) 3_655 .
O6 La3 O16 74.4(2) . .
O14 La3 O16 101.3(2) 3_655 .
O14 La3 O16 139.4(2) . .
O16 La3 O16 92.5(3) 3_655 .
O6 La3 O2 136.1(2) 3_655 .
O6 La3 O2 65.19(19) . .
O14 La3 O2 141.44(19) 3_655 .
O14 La3 O2 75.4(2) . .
O16 La3 O2 79.1(2) 3_655 .
O16 La3 O2 70.0(3) . .
O6 La3 O2 65.20(19) 3_655 3_655
O6 La3 O2 136.1(2) . 3_655
O14 La3 O2 75.4(2) 3_655 3_655
O14 La3 O2 141.44(19) . 3_655
O16 La3 O2 70.0(3) 3_655 3_655
O16 La3 O2 79.1(2) . 3_655
O2 La3 O2 134.9(3) . 3_655
O4 Cr1A O3 100.5(4) . .
O4 Cr1A O1A 85.5(6) . .
O3 Cr1A O1A 87.7(6) . .
O4 Cr1A N1A 86.3(5) . .
O3 Cr1A N1A 86.0(5) . .
O1A Cr1A N1A 168.6(6) . .
O4 Cr1A O9 89.1(4) . .
O3 Cr1A O9 170.0(5) . .
O1A Cr1A O9 90.2(6) . .
N1A Cr1A O9 97.5(5) . .
O4 Cr1A O7 168.2(4) . .
O3 Cr1A O7 89.8(4) . .
O1A Cr1A O7 89.3(6) . .
N1A Cr1A O7 100.2(5) . .
O9 Cr1A O7 80.4(4) . .
O9 Cr1B O7 96.0(4) . .
O9 Cr1B N11B 102.9(9) . .
O7 Cr1B N11B 101.4(9) . .
O9 Cr1B O4 89.1(4) . .
O7 Cr1B O4 167.7(5) . .
N11B Cr1B O4 88.3(8) . .
O9 Cr1B O3 165.0(5) . .
O7 Cr1B O3 89.3(5) . .
N11B Cr1B O3 89.8(8) . .
O4 Cr1B O3 83.1(4) . .
O9 Cr1B N1B 84.6(6) . .
O7 Cr1B N1B 87.0(6) . .
N11B Cr1B N1B 167.9(8) . .
O4 Cr1B N1B 82.3(5) . .
O3 Cr1B N1B 81.6(5) . .
O5 Cr2 O6 94.8(3) . .
O5 Cr2 O11 89.9(3) . .
O6 Cr2 O11 174.1(3) . .
O5 Cr2 O2 87.5(3) . .
O6 Cr2 O2 87.3(2) . .
O11 Cr2 O2 96.4(3) . .
O5 Cr2 O13 174.6(3) . .
O6 Cr2 O13 89.3(3) . .
O11 Cr2 O13 85.8(3) . .
O2 Cr2 O13 96.2(3) . .
O5 Cr2 N2 83.6(3) . .
O6 Cr2 N2 84.0(3) . .
O11 Cr2 N2 93.1(3) . .
O2 Cr2 N2 167.0(3) . .
O13 Cr2 N2 93.3(3) . .
Cr1A O1A La1 96.8(7) . .
Cr1A O1A La2 98.9(7) . .
La1 O1A La2 117.6(6) . .
Cr1A O1A H1A 113.7 . .
La1 O1A H1A 113.7 . .
La2 O1A H1A 113.7 . .
N12B N11B Cr1B 101(2) . .
N12B N11B La1 117(2) . .
Cr1B N11B La1 96.6(10) . .
N12B N11B La2 124(2) . .
Cr1B N11B La2 97.9(10) . .
La1 N11B La2 112.3(8) . .
N11B N12B N13B 169(3) . .
Cr2 O2 La3 99.9(2) . .
Cr2 O2 La2 99.1(2) . .
La3 O2 La2 118.7(2) . .
Cr2 O2 H2 112.5 . .
La3 O2 H2 112.5 . .
La2 O2 H2 112.5 . .
C3A N1A C5A 111.8(11) . .
C3A N1A C1A 110.0(11) . .
C5A N1A C1A 110.0(11) . .
C3A N1A Cr1A 107.3(12) . .
C5A N1A Cr1A 111.5(12) . .
C1A N1A Cr1A 106.1(11) . .
C2A C1A N1A 103.6(17) . .
C2A C1A H1A1 111.0 . .
N1A C1A H1A1 111.0 . .
C2A C1A H1A2 111.0 . .
N1A C1A H1A2 111.0 . .
H1A1 C1A H1A2 109.0 . .
O3 C2A C1A 112.8(19) . .
O3 C2A H2A1 109.0 . .
C1A C2A H2A1 109.0 . .
O3 C2A H2A2 109.0 . .
C1A C2A H2A2 109.0 . .
H2A1 C2A H2A2 107.8 . .
C4A C3A N1A 107.3(18) . .
C4A C3A H3A1 110.3 . .
N1A C3A H3A1 110.3 . .
C4A C3A H3A2 110.3 . .
N1A C3A H3A2 110.3 . .
H3A1 C3A H3A2 108.5 . .
C3A C4A O4 114(2) . .
C3A C4A H4A1 108.7 . .
O4 C4A H4A1 108.7 . .
C3A C4A H4A2 108.7 . .
O4 C4A H4A2 108.7 . .
H4A1 C4A H4A2 107.6 . .
N1A C5A C6A 117.1(17) . .
N1A C5A H5A1 108.0 . .
C6A C5A H5A1 108.0 . .
N1A C5A H5A2 108.0 . .
C6A C5A H5A2 108.0 . .
H5A1 C5A H5A2 107.3 . .
C5A C6A C7A 112(2) . .
C5A C6A H6A1 109.1 . .
C7A C6A H6A1 109.1 . .
C5A C6A H6A2 109.1 . .
C7A C6A H6A2 109.1 . .
H6A1 C6A H6A2 107.9 . .
C6A C7A C8A 110(3) . .
C6A C7A H7A1 109.8 . .
C8A C7A H7A1 109.8 . .
C6A C7A H7A2 109.8 . .
C8A C7A H7A2 109.8 . .
H7A1 C7A H7A2 108.2 . .
C7A C8A H8A1 109.5 . .
C7A C8A H8A2 109.5 . .
H8A1 C8A H8A2 109.5 . .
C7A C8A H8A3 109.5 . .
H8A1 C8A H8A3 109.5 . .
H8A2 C8A H8A3 109.5 . .
C3B N1B C1B 112.8(13) . .
C3B N1B C5B 110.4(11) . .
C1B N1B C5B 111.1(12) . .
C3B N1B Cr1B 104.6(12) . .
C1B N1B Cr1B 104.2(16) . .
C5B N1B Cr1B 113.5(13) . .
N1B C1B C2B 128(3) . .
N1B C1B H1B1 105.4 . .
C2B C1B H1B1 105.4 . .
N1B C1B H1B2 105.4 . .
C2B C1B H1B2 105.4 . .
H1B1 C1B H1B2 106.0 . .
O3 C2B C1B 102(2) . .
O3 C2B H2B1 111.4 . .
C1B C2B H2B1 111.4 . .
O3 C2B H2B2 111.4 . .
C1B C2B H2B2 111.4 . .
H2B1 C2B H2B2 109.2 . .
C4B C3B N1B 116.3(19) . .
C4B C3B H3B1 108.2 . .
N1B C3B H3B1 108.2 . .
C4B C3B H3B2 108.2 . .
N1B C3B H3B2 108.2 . .
H3B1 C3B H3B2 107.4 . .
O4 C4B C3B 118(2) . .
O4 C4B H4B1 107.8 . .
C3B C4B H4B1 107.8 . .
O4 C4B H4B2 107.8 . .
C3B C4B H4B2 107.8 . .
H4B1 C4B H4B2 107.1 . .
N1B C5B C6B 115.9(19) . .
N1B C5B H5B1 108.3 . .
C6B C5B H5B1 108.3 . .
N1B C5B H5B2 108.3 . .
C6B C5B H5B2 108.3 . .
H5B1 C5B H5B2 107.4 . .
C5B C6B C7B 112(2) . .
C5B C6B H6B1 109.2 . .
C7B C6B H6B1 109.2 . .
C5B C6B H6B2 109.2 . .
C7B C6B H6B2 109.2 . .
H6B1 C6B H6B2 107.9 . .
C6B C7B C8B 111(3) . .
C6B C7B H7B1 109.5 . .
C8B C7B H7B1 109.5 . .
C6B C7B H7B2 109.5 . .
C8B C7B H7B2 109.5 . .
H7B1 C7B H7B2 108.1 . .
C7B C8B H8B1 109.5 . .
C7B C8B H8B2 109.5 . .
H8B1 C8B H8B2 109.5 . .
C7B C8B H8B3 109.5 . .
H8B1 C8B H8B3 109.5 . .
H8B2 C8B H8B3 109.5 . .
C2A O3 Cr1A 105.2(11) . .
C2B O3 Cr1B 120.8(11) . .
C2A O3 La1 133.4(9) . .
C2B O3 La1 134.8(11) . .
Cr1A O3 La1 110.5(4) . .
Cr1B O3 La1 101.8(4) . .
C4A O4 Cr1A 113.2(10) . .
C4B O4 Cr1B 113.2(11) . .
C4B O4 La2 135.5(11) . .
C4A O4 La2 134.8(10) . .
Cr1A O4 La2 111.9(4) . .
Cr1B O4 La2 102.4(3) . .
C11A N2 C9A 115.6(8) . .
C13B N2 C9B 111.0(10) . .
C11A N2 C13A 111.3(7) . .
C9A N2 C13A 110.5(7) . .
C13B N2 C11B 108.0(10) . .
C9B N2 C11B 106.4(10) . .
C11A N2 Cr2 102.0(7) . .
C9A N2 Cr2 106.9(6) . .
C13B N2 Cr2 118.4(10) . .
C9B N2 Cr2 105.7(9) . .
C13A N2 Cr2 110.1(7) . .
C11B N2 Cr2 106.8(8) . .
N2 C9A C10 111.3(9) . .
N2 C9A H9A1 109.4 . .
C10 C9A H9A1 109.4 . .
N2 C9A H9A2 109.4 . .
C10 C9A H9A2 109.4 . .
H9A1 C9A H9A2 108.0 . .
C10 C9B N2 110.6(12) . .
C10 C9B H9B1 109.5 . .
N2 C9B H9B1 109.5 . .
C10 C9B H9B2 109.5 . .
N2 C9B H9B2 109.5 . .
H9B1 C9B H9B2 108.1 . .
O5 C10 C9B 117.8(11) . .
O5 C10 C9A 111.2(9) . .
O5 C10 H10A 109.4 . .
C9A C10 H10A 109.4 . .
O5 C10 H10B 109.4 . .
C9A C10 H10B 109.4 . .
H10A C10 H10B 108.0 . .
C10 O5 Cr2 113.6(6) . .
C10 O5 La2 135.7(5) . .
Cr2 O5 La2 105.4(3) . .
N2 C11A C12 111.1(9) . .
N2 C11A H11A 109.4 . .
C12 C11A H11A 109.4 . .
N2 C11A H11B 109.4 . .
C12 C11A H11B 109.4 . .
H11A C11A H11B 108.0 . .
C12 C11B N2 109.1(12) . .
C12 C11B H11C 109.9 . .
N2 C11B H11C 109.9 . .
C12 C11B H11D 109.9 . .
N2 C11B H11D 109.9 . .
H11C C11B H11D 108.3 . .
C11B C12 O6 112.3(11) . .
O6 C12 C11A 112.8(9) . .
O6 C12 H12A 109.0 . .
C11A C12 H12A 109.0 . .
O6 C12 H12B 109.0 . .
C11A C12 H12B 109.0 . .
H12A C12 H12B 107.8 . .
C12 O6 Cr2 112.9(5) . .
C12 O6 La3 137.8(5) . .
Cr2 O6 La3 104.8(2) . .
N2 C13A C14A 117.2(10) . .
N2 C13A H13A 108.0 . .
C14A C13A H13A 108.0 . .
N2 C13A H13B 108.0 . .
C14A C13A H13B 108.0 . .
H13A C13A H13B 107.2 . .
C15A C14A C13A 112.0(11) . .
C15A C14A H14A 109.2 . .
C13A C14A H14A 109.2 . .
C15A C14A H14B 109.2 . .
C13A C14A H14B 109.2 . .
H14A C14A H14B 107.9 . .
C16A C15A C14A 111.2(13) . .
C16A C15A H15A 109.4 . .
C14A C15A H15A 109.4 . .
C16A C15A H15B 109.4 . .
C14A C15A H15B 109.4 . .
H15A C15A H15B 108.0 . .
C15A C16A H16A 109.5 . .
C15A C16A H16B 109.5 . .
H16A C16A H16B 109.5 . .
C15A C16A H16C 109.5 . .
H16A C16A H16C 109.5 . .
H16B C16A H16C 109.5 . .
N2 C13B C14B 114.8(16) . .
N2 C13B H13C 108.6 . .
C14B C13B H13C 108.6 . .
N2 C13B H13D 108.6 . .
C14B C13B H13D 108.6 . .
H13C C13B H13D 107.6 . .
C15B C14B C13B 109.3(17) . .
C15B C14B H14C 109.8 . .
C13B C14B H14C 109.8 . .
C15B C14B H14D 109.8 . .
C13B C14B H14D 109.8 . .
H14C C14B H14D 108.3 . .
C16B C15B C14B 111(2) . .
C16B C15B H15C 109.4 . .
C14B C15B H15C 109.4 . .
C16B C15B H15D 109.4 . .
C14B C15B H15D 109.4 . .
H15C C15B H15D 108.0 . .
C15B C16B H16D 109.5 . .
C15B C16B H16E 109.5 . .
H16D C16B H16E 109.5 . .
C15B C16B H16F 109.5 . .
H16D C16B H16F 109.5 . .
H16E C16B H16F 109.5 . .
C17 O7 Cr1B 128.4(7) . .
C17 O7 Cr1A 127.9(7) . .
C17 O8 La1 137.0(8) . .
O8 C17 O7 124.7(11) . .
O8 C17 C18 118.6(11) . .
O7 C17 C18 116.6(10) . .
C20 C18 C19 111.2(14) . .
C20 C18 C21 106.4(16) . .
C19 C18 C21 110.1(15) . .
C20 C18 C17 108.6(13) . .
C19 C18 C17 109.7(10) . .
C21 C18 C17 110.8(12) . .
C18 C19 H19A 109.5 . .
C18 C19 H19B 109.5 . .
H19A C19 H19B 109.5 . .
C18 C19 H19C 109.5 . .
H19A C19 H19C 109.5 . .
H19B C19 H19C 109.5 . .
C18 C20 H20A 109.5 . .
C18 C20 H20B 109.5 . .
H20A C20 H20B 109.5 . .
C18 C20 H20C 109.5 . .
H20A C20 H20C 109.5 . .
H20B C20 H20C 109.5 . .
C18 C21 H21A 109.5 . .
C18 C21 H21B 109.5 . .
H21A C21 H21B 109.5 . .
C18 C21 H21C 109.5 . .
H21A C21 H21C 109.5 . .
H21B C21 H21C 109.5 . .
C22 O9 Cr1B 130.9(7) . .
C22 O9 Cr1A 130.0(7) . .
C22 O10 La2 136.7(8) . .
O10 C22 O9 124.8(10) . .
O10 C22 C23 117.6(10) . .
O9 C22 C23 117.4(10) . .
C24 C23 C25 105.6(15) . .
C24 C23 C26 109.3(13) . .
C25 C23 C26 113.3(14) . .
C24 C23 C22 108.0(11) . .
C25 C23 C22 109.2(11) . .
C26 C23 C22 111.2(10) . .
C23 C24 H24A 109.5 . .
C23 C24 H24B 109.5 . .
H24A C24 H24B 109.5 . .
C23 C24 H24C 109.5 . .
H24A C24 H24C 109.5 . .
H24B C24 H24C 109.5 . .
C23 C25 H25A 109.5 . .
C23 C25 H25B 109.5 . .
H25A C25 H25B 109.5 . .
C23 C25 H25C 109.5 . .
H25A C25 H25C 109.5 . .
H25B C25 H25C 109.5 . .
C23 C26 H26A 109.5 . .
C23 C26 H26B 109.5 . .
H26A C26 H26B 109.5 . .
C23 C26 H26C 109.5 . .
H26A C26 H26C 109.5 . .
H26B C26 H26C 109.5 . .
C27 O11 Cr2 129.8(7) . .
C27 O12 La2 135.4(8) . .
O12 C27 O11 125.5(10) . .
O12 C27 C28 116.8(11) . .
O11 C27 C28 117.7(10) . .
C31B C28 C30B 113.8(11) . .
C30A C28 C27 116.3(17) . .
C31B C28 C27 112.5(12) . .
C30B C28 C27 112.3(13) . .
C30A C28 C29A 111.5(13) . .
C27 C28 C29A 112.3(13) . .
C30A C28 C31A 109.7(13) . .
C27 C28 C31A 100.4(18) . .
C29A C28 C31A 105.7(12) . .
C31B C28 C29B 108.0(10) . .
C30B C28 C29B 104.7(10) . .
C27 C28 C29B 104.6(12) . .
C28 C29A H29A 109.5 . .
C28 C29A H29B 109.5 . .
H29A C29A H29B 109.5 . .
C28 C29A H29C 109.5 . .
H29A C29A H29C 109.5 . .
H29B C29A H29C 109.5 . .
C28 C30A H30A 109.5 . .
C28 C30A H30B 109.5 . .
H30A C30A H30B 109.5 . .
C28 C30A H30C 109.5 . .
H30A C30A H30C 109.5 . .
H30B C30A H30C 109.5 . .
C28 C31A H31A 109.5 . .
C28 C31A H31B 109.5 . .
H31A C31A H31B 109.5 . .
C28 C31A H31C 109.5 . .
H31A C31A H31C 109.5 . .
H31B C31A H31C 109.5 . .
C28 C29B H29D 109.5 . .
C28 C29B H29E 109.5 . .
H29D C29B H29E 109.5 . .
C28 C29B H29F 109.5 . .
H29D C29B H29F 109.5 . .
H29E C29B H29F 109.5 . .
C28 C30B H30D 109.5 . .
C28 C30B H30E 109.5 . .
H30D C30B H30E 109.5 . .
C28 C30B H30F 109.5 . .
H30D C30B H30F 109.5 . .
H30E C30B H30F 109.5 . .
C28 C31B H31D 109.5 . .
C28 C31B H31E 109.5 . .
H31D C31B H31E 109.5 . .
C28 C31B H31F 109.5 . .
H31D C31B H31F 109.5 . .
H31E C31B H31F 109.5 . .
C32 O13 Cr2 129.7(6) . .
C32 O14 La3 134.4(6) . .
O13 C32 O14 127.3(8) . .
O13 C32 C33 114.4(8) . .
O14 C32 C33 118.2(8) . .
C34B C33 C36B 111.2(11) . .
C36A C33 C34A 111.0(12) . .
C34B C33 C35B 108.6(11) . .
C36B C33 C35B 109.0(11) . .
C36A C33 C35A 109.4(13) . .
C34A C33 C35A 106.9(13) . .
C36A C33 C32 114.0(14) . .
C34B C33 C32 112.5(12) . .
C36B C33 C32 110.8(13) . .
C34A C33 C32 105.3(13) . .
C35B C33 C32 104.5(14) . .
C35A C33 C32 110(2) . .
C33 C34A H34A 109.5 . .
C33 C34A H34B 109.5 . .
H34A C34A H34B 109.5 . .
C33 C34A H34C 109.5 . .
H34A C34A H34C 109.5 . .
H34B C34A H34C 109.5 . .
C33 C35A H35A 109.5 . .
C33 C35A H35B 109.5 . .
H35A C35A H35B 109.5 . .
C33 C35A H35C 109.5 . .
H35A C35A H35C 109.5 . .
H35B C35A H35C 109.5 . .
C33 C36A H36A 109.5 . .
C33 C36A H36B 109.5 . .
H36A C36A H36B 109.5 . .
C33 C36A H36C 109.5 . .
H36A C36A H36C 109.5 . .
H36B C36A H36C 109.5 . .
C33 C34B H34D 109.5 . .
C33 C34B H34E 109.5 . .
H34D C34B H34E 109.5 . .
C33 C34B H34F 109.5 . .
H34D C34B H34F 109.5 . .
H34E C34B H34F 109.5 . .
C33 C35B H35D 109.5 . .
C33 C35B H35E 109.5 . .
H35D C35B H35E 109.5 . .
C33 C35B H35F 109.5 . .
H35D C35B H35F 109.5 . .
H35E C35B H35F 109.5 . .
C33 C36B H36D 109.5 . .
C33 C36B H36E 109.5 . .
H36D C36B H36E 109.5 . .
C33 C36B H36F 109.5 . .
H36D C36B H36F 109.5 . .
H36E C36B H36F 109.5 . .
C37 O15 La2 107.4(7) . .
C37 O16 La3 156.2(7) . .
C37 O16 La2 84.6(7) . .
La3 O16 La2 106.7(3) . .
O16 C37 O15 120.9(11) . .
O16 C37 C38 124.2(11) . .
O15 C37 C38 114.8(9) . .
C39 C38 C41 110.4(10) . .
C39 C38 C37 109.3(9) . .
C41 C38 C37 111.0(9) . .
C39 C38 C40 110.1(9) . .
C41 C38 C40 110.2(11) . .
C37 C38 C40 105.8(9) . .
C38 C39 H39A 109.5 . .
C38 C39 H39B 109.5 . .
H39A C39 H39B 109.5 . .
C38 C39 H39C 109.5 . .
H39A C39 H39C 109.5 . .
H39B C39 H39C 109.5 . .
C38 C40 H40A 109.5 . .
C38 C40 H40B 109.5 . .
H40A C40 H40B 109.5 . .
C38 C40 H40C 109.5 . .
H40A C40 H40C 109.5 . .
H40B C40 H40C 109.5 . .
C38 C41 H41A 109.5 . .
C38 C41 H41B 109.5 . .
H41A C41 H41B 109.5 . .
C38 C41 H41C 109.5 . .
H41A C41 H41C 109.5 . .
H41B C41 H41C 109.5 . .
O19 N3 O18 122.8(10) . .
O19 N3 O17 119.4(9) . .
O18 N3 O17 117.8(8) . .
N3 O17 La2 115.1(5) . .
N3 O17 La1 104.8(5) . .
La2 O17 La1 117.5(2) . .
N3 O18 La1 89.5(6) . .
Cl1 C51 Cl2 109.4(16) . .
Cl1 C51 H51A 109.8 . .
Cl2 C51 H51A 109.8 . .
Cl1 C51 H51B 109.8 . .
Cl2 C51 H51B 109.8 . .
H51A C51 H51B 108.2 . .

loop_
_geom_bond_atom_site_label_1
_geom_bond_atom_site_label_2
_geom_bond_distance
_geom_bond_site_symmetry_2
La1 O3 2.402(7) 3_655
La1 O3 2.402(7) .
La1 O8 2.509(8) 3_655
La1 O8 2.509(8) .
La1 O1A 2.610(19) 3_655
La1 O1A 2.610(19) .
La1 O17 2.630(6) 3_655
La1 O17 2.630(6) .
La1 N11B 2.69(3) 3_655
La1 N11B 2.69(3) .
La1 O18 2.954(9) .
La1 O18 2.954(9) 3_655
La2 O5 2.448(6) .
La2 O4 2.456(7) .
La2 O10 2.475(7) .
La2 O12 2.523(8) .
La2 O15 2.527(9) .
La2 O2 2.593(6) .
La2 O17 2.611(6) .
La2 O1A 2.628(19) .
La2 N11B 2.70(3) .
La2 O16 3.012(10) .
La2 Cr2 3.5059(15) .
La2 Cr1B 3.554(8) .
La3 O6 2.463(6) 3_655
La3 O6 2.463(6) .
La3 O14 2.516(6) 3_655
La3 O14 2.516(6) .
La3 O16 2.523(8) 3_655
La3 O16 2.523(8) .
La3 O2 2.579(6) .
La3 O2 2.579(6) 3_655
La3 Cr2 3.5138(14) .
La3 Cr2 3.5138(14) 3_655
Cr1A O4 1.814(9) .
Cr1A O3 1.823(9) .
Cr1A O1A 2.023(18) .
Cr1A N1A 2.107(15) .
Cr1A O9 2.112(9) .
Cr1A O7 2.120(10) .
Cr1B O9 1.832(10) .
Cr1B O7 1.841(10) .
Cr1B N11B 1.97(3) .
Cr1B O4 2.095(10) .
Cr1B O3 2.121(10) .
Cr1B N1B 2.128(18) .
Cr2 O5 1.941(6) .
Cr2 O6 1.955(6) .
Cr2 O11 1.979(7) .
Cr2 O2 1.984(6) .
Cr2 O13 1.987(6) .
Cr2 N2 2.106(8) .
O1A H1A 1.0000 .
N11B N12B 1.147(17) .
N12B N13B 1.174(17) .
O2 H2 1.0000 .
N1A C3A 1.489(16) .
N1A C5A 1.497(15) .
N1A C1A 1.502(16) .
C1A C2A 1.504(16) .
C1A H1A1 0.9900 .
C1A H1A2 0.9900 .
C2A O3 1.41(3) .
C2A H2A1 0.9900 .
C2A H2A2 0.9900 .
C3A C4A 1.486(16) .
C3A H3A1 0.9900 .
C3A H3A2 0.9900 .
C4A O4 1.48(2) .
C4A H4A1 0.9900 .
C4A H4A2 0.9900 .
C5A C6A 1.52(2) .
C5A H5A1 0.9900 .
C5A H5A2 0.9900 .
C6A C7A 1.55(3) .
C6A H6A1 0.9900 .
C6A H6A2 0.9900 .
C7A C8A 1.57(3) .
C7A H7A1 0.9900 .
C7A H7A2 0.9900 .
C8A H8A1 0.9800 .
C8A H8A2 0.9800 .
C8A H8A3 0.9800 .
N1B C3B 1.493(16) .
N1B C1B 1.495(17) .
N1B C5B 1.505(15) .
C1B C2B 1.523(16) .
C1B H1B1 0.9900 .
C1B H1B2 0.9900 .
C2B O3 1.46(3) .
C2B H2B1 0.9900 .
C2B H2B2 0.9900 .
C3B C4B 1.488(16) .
C3B H3B1 0.9900 .
C3B H3B2 0.9900 .
C4B O4 1.29(2) .
C4B H4B1 0.9900 .
C4B H4B2 0.9900 .
C5B C6B 1.53(2) .
C5B H5B1 0.9900 .
C5B H5B2 0.9900 .
C6B C7B 1.54(3) .
C6B H6B1 0.9900 .
C6B H6B2 0.9900 .
C7B C8B 1.57(3) .
C7B H7B1 0.9900 .
C7B H7B2 0.9900 .
C8B H8B1 0.9800 .
C8B H8B2 0.9800 .
C8B H8B3 0.9800 .
N2 C11A 1.464(11) .
N2 C9A 1.475(11) .
N2 C13B 1.490(13) .
N2 C9B 1.500(14) .
N2 C13A 1.520(11) .
N2 C11B 1.541(14) .
C9A C10 1.496(12) .
C9A H9A1 0.9900 .
C9A H9A2 0.9900 .
C9B C10 1.483(15) .
C9B H9B1 0.9900 .
C9B H9B2 0.9900 .
C10 O5 1.391(11) .
C10 H10A 0.9900 .
C10 H10B 0.9900 .
C11A C12 1.514(12) .
C11A H11A 0.9900 .
C11A H11B 0.9900 .
C11B C12 1.473(15) .
C11B H11C 0.9900 .
C11B H11D 0.9900 .
C12 O6 1.424(11) .
C12 H12A 0.9900 .
C12 H12B 0.9900 .
C13A C14A 1.550(17) .
C13A H13A 0.9900 .
C13A H13B 0.9900 .
C14A C15A 1.542(19) .
C14A H14A 0.9900 .
C14A H14B 0.9900 .
C15A C16A 1.54(2) .
C15A H15A 0.9900 .
C15A H15B 0.9900 .
C16A H16A 0.9800 .
C16A H16B 0.9800 .
C16A H16C 0.9800 .
C13B C14B 1.55(2) .
C13B H13C 0.9900 .
C13B H13D 0.9900 .
C14B C15B 1.54(2) .
C14B H14C 0.9900 .
C14B H14D 0.9900 .
C15B C16B 1.54(3) .
C15B H15C 0.9900 .
C15B H15D 0.9900 .
C16B H16D 0.9800 .
C16B H16E 0.9800 .
C16B H16F 0.9800 .
O7 C17 1.284(14) .
O8 C17 1.248(13) .
C17 C18 1.523(16) .
C18 C20 1.46(2) .
C18 C19 1.476(17) .
C18 C21 1.52(2) .
C19 H19A 0.9800 .
C19 H19B 0.9800 .
C19 H19C 0.9800 .
C20 H20A 0.9800 .
C20 H20B 0.9800 .
C20 H20C 0.9800 .
C21 H21A 0.9800 .
C21 H21B 0.9800 .
C21 H21C 0.9800 .
O9 C22 1.280(14) .
O10 C22 1.257(12) .
C22 C23 1.538(15) .
C23 C24 1.475(19) .
C23 C25 1.49(2) .
C23 C26 1.506(17) .
C24 H24A 0.9800 .
C24 H24B 0.9800 .
C24 H24C 0.9800 .
C25 H25A 0.9800 .
C25 H25B 0.9800 .
C25 H25C 0.9800 .
C26 H26A 0.9800 .
C26 H26B 0.9800 .
C26 H26C 0.9800 .
O11 C27 1.254(14) .
O12 C27 1.246(14) .
C27 C28 1.528(16) .
C28 C30A 1.477(16) .
C28 C31B 1.487(14) .
C28 C30B 1.514(15) .
C28 C29A 1.541(15) .
C28 C31A 1.555(17) .
C28 C29B 1.575(15) .
C29A H29A 0.9800 .
C29A H29B 0.9800 .
C29A H29C 0.9800 .
C30A H30A 0.9800 .
C30A H30B 0.9800 .
C30A H30C 0.9800 .
C31A H31A 0.9800 .
C31A H31B 0.9800 .
C31A H31C 0.9800 .
C29B H29D 0.9800 .
C29B H29E 0.9800 .
C29B H29F 0.9800 .
C30B H30D 0.9800 .
C30B H30E 0.9800 .
C30B H30F 0.9800 .
C31B H31D 0.9800 .
C31B H31E 0.9800 .
C31B H31F 0.9800 .
O13 C32 1.244(12) .
O14 C32 1.249(11) .
C32 C33 1.578(14) .
C33 C36A 1.517(15) .
C33 C34B 1.524(15) .
C33 C36B 1.535(15) .
C33 C34A 1.550(16) .
C33 C35B 1.551(16) .
C33 C35A 1.553(17) .
C34A H34A 0.9800 .
C34A H34B 0.9800 .
C34A H34C 0.9800 .
C35A H35A 0.9800 .
C35A H35B 0.9800 .
C35A H35C 0.9800 .
C36A H36A 0.9800 .
C36A H36B 0.9800 .
C36A H36C 0.9800 .
C34B H34D 0.9800 .
C34B H34E 0.9800 .
C34B H34F 0.9800 .
C35B H35D 0.9800 .
C35B H35E 0.9800 .
C35B H35F 0.9800 .
C36B H36D 0.9800 .
C36B H36E 0.9800 .
C36B H36F 0.9800 .
O15 C37 1.268(13) .
O16 C37 1.239(12) .
C37 C38 1.524(14) .
C38 C39 1.515(14) .
C38 C41 1.515(16) .
C38 C40 1.530(16) .
C39 H39A 0.9800 .
C39 H39B 0.9800 .
C39 H39C 0.9800 .
C40 H40A 0.9800 .
C40 H40B 0.9800 .
C40 H40C 0.9800 .
C41 H41A 0.9800 .
C41 H41B 0.9800 .
C41 H41C 0.9800 .
N3 O19 1.233(11) .
N3 O18 1.251(11) .
N3 O17 1.268(11) .
Cl1 C51 1.69(2) .
Cl2 C51 1.75(3) .
C51 H51A 0.9900 .
C51 H51B 0.9900 .
